data_7201135
loop_
_publ_author_name
'Ikeda, Takuji'
'Kayamori, Syunsuke'
'Mizukami, Fujio'

_publ_section_title
;
 Synthesis and crystal structure of layered silicate PLS-3 and PLS-4 as
 a topotactic zeolite precursor
;
_journal_issue 31
_journal_name_full 'Journal of Materials Chemistry'
_journal_page_first 5518
_journal_paper_doi 10.1039/b905415d
_journal_volume 19
_journal_year 2009
_space_group_IT_number 58
_symmetry_Int_Tables_number 58
_symmetry_space_group_name_Hall '-P 2 2n'
_symmetry_space_group_name_H-M 'P n n m'
_cell_angle_alpha 90
_cell_angle_beta 90
_cell_angle_gamma 90
_cell_length_a 13.9873(13)
_cell_length_b 7.41528(52)
_cell_length_c 23.3232(54)
_cell_volume 2419.1(6)
_pd_phase_name PLS-3'
_cod_data_source_file b905415d.txt
_cod_data_source_block VESTA_phase_1
_cod_database_code 7201135

loop_
_symmetry_equiv_pos_as_xyz
'x, y, z'
'-x, -y, -z'
'-x, -y, z'
'x, y, -z'
'-x+1/2, y+1/2, -z+1/2'
'x+1/2, -y+1/2, z+1/2'
'x+1/2, -y+1/2, -z+1/2'
'-x+1/2, y+1/2, z+1/2'

loop_
_atom_site_label
_atom_site_occupancy
_atom_site_fract_x
_atom_site_fract_y
_atom_site_fract_z
_atom_site_thermal_displace_type
_atom_site_B_iso_or_equiv
_atom_site_type_symbol
Si1 1.0 0 0 0.1731(9) Biso 1.500 Si
Si2 1.0 0.9997(42) 0.2937(14) 0.26746(56) Biso 1.500 Si
Si3 1.0 0.2030(12) 0.9901(44) 0.11258(56) Biso 1.500 Si
Si4 1.0 0.2065(28) 0.1996(27) 0.3072(11) Biso 1.500 Si
Si5 1.0 0.7974(31) 0.2089(33) 0.6861(12) Biso 1.500 Si
O1 1.0 0 0.50000 0.25000 Biso 2.500 O
O2 1.0 0 0.1781(29) 0.2109(13) Biso 2.500 O
O3 1.0 0.0912(21) -0.0044(95) 0.1336(12) Biso 2.500 O
O4 1.0 0.7732(17) 0.004(9) 0.6749(11) Biso 2.500 O
O5 1.0 0.2078(17) 0.9742(54) 0.04140(87) Biso 2.500 OH
O6 1.0 0.2532(57) 0.243(7) 0.2468(35) Biso 2.500 O
O7 1.0 0.2563(36) 0.170(7) 0.1367(24) Biso 2.500 O
O8 1.0 0.747(5) 0.1825(71) 0.8553(24) Biso 2.500 O
O9 1.0 0.096(5) 0.2411(73) 0.3018(27) Biso 2.500 O
O10 1.0 0.9104(55) 0.2449(73) 0.6909(22) Biso 2.500 O
N 0.500 0.506(43) 0.282(37) 0 Biso 8.500 N
C1 0.500 0.486(25) 0.170(13) 0.0503(59) Biso 8.500 CE
C2 0.250 0.45(2) 0.45(4) 0.008(31) Biso 8.500 CE
C3 0.250 0.470(19) 0.525(48) 0.0682(81) Biso 8.500 CH
C4 0.500 0.517(14) 0.973(29) 0.9497(29) Biso 8.500 CH
C5 0.250 0.606(21) 0.329(38) 0.003(89) Biso 8.500 CE
C6 0.250 0.624(14) 0.468(32) 0.050(8) Biso 8.500 CH
WO1 1.0 0.099(2) 0.4349(46) 0.0211(16) Biso 3.500 WO
WO2 0.587 0.5234(68) 0.8441(69) 0.4049(19) Biso 3.500 WO
